data_2202519
loop_
_publ_author_name
'Xue-Mei Li'
'Lei Wang'
'Jian-Hua Xu'
'Shu-Sheng Zhang'
'Hoong-Kun Fun'

_publ_section_title Dispiro[cyclopropane-1,1'(2'<i>H</i>)-cyclobuta[<i>b</i>]naphthalene-2',1''-cyclopropane]-3',8'-dione
_journal_issue 11
_journal_name_full 'Acta Crystallographica Section E'
_journal_page_first o1742
_journal_page_last o1744
_journal_paper_doi 10.1107/S1600536803022992
_journal_volume 59
_journal_year 2003
_chemical_formula_iupac 'C16 H12 O2'
_chemical_formula_moiety 'C16 H12 O2'
_chemical_formula_sum 'C16 H12 O2'
_chemical_formula_weight 236.26
_chemical_melting_point '377-376 K'
_chemical_name_systematic
;
Dispiro[cyclopropane-1,1'(2'H)-cyclobuta[b]naphthalene-2',1''-cyclopropane]
-3',8'-dione
;
_space_group_IT_number 4
_symmetry_cell_setting monoclinic
_symmetry_space_group_name_Hall 'P 2yb'
_symmetry_space_group_name_H-M 'P 1 21 1'
_atom_sites_solution_hydrogens geom
_atom_sites_solution_primary direct
_atom_sites_solution_secondary difmap
_audit_creation_method SHELXL-97
_cell_angle_alpha 90.00
_cell_angle_beta 102.0473(9)
_cell_angle_gamma 90.00
_cell_formula_units_Z 4
_cell_length_a 8.7281(5)
_cell_length_b 8.2720(4)
_cell_length_c 16.9772(9)
_cell_measurement_reflns_used 4723
_cell_measurement_temperature 293(2)
_cell_measurement_theta_max 28.18
_cell_measurement_theta_min 2.39
_cell_volume 1198.74(11)
_computing_cell_refinement 'SAINT (Siemens, 1996)'
_computing_data_collection 'SMART (Siemens, 1996)'
_computing_data_reduction SAINT
_computing_molecular_graphics SHELXTL
_computing_publication_material
;
SHELXTL, PARST (Nardelli, 1995) and PLATON (Spek, 1990)
;
_computing_structure_refinement SHELXTL
_computing_structure_solution 'SHELXTL (Sheldrick, 1997)'
_diffrn_ambient_temperature 293(2)
_diffrn_detector_area_resol_mean 8.33
_diffrn_measured_fraction_theta_full 0.993
_diffrn_measured_fraction_theta_max 0.993
_diffrn_measurement_device_type 'Siemens SMART CCD area-detector'
_diffrn_measurement_method \w
_diffrn_radiation_monochromator graphite
_diffrn_radiation_source 'fine-focus sealed tube'
_diffrn_radiation_type MoK\a
_diffrn_radiation_wavelength 0.71073
_diffrn_reflns_av_R_equivalents 0.0150
_diffrn_reflns_av_sigmaI/netI 0.0181
_diffrn_reflns_limit_h_max 11
_diffrn_reflns_limit_h_min -11
_diffrn_reflns_limit_k_max 10
_diffrn_reflns_limit_k_min -8
_diffrn_reflns_limit_l_max 18
_diffrn_reflns_limit_l_min -22
_diffrn_reflns_number 7540
_diffrn_reflns_theta_full 28.28
_diffrn_reflns_theta_max 28.28
_diffrn_reflns_theta_min 2.39
_diffrn_standards_decay_% 0
_diffrn_standards_number 0
_exptl_absorpt_coefficient_mu 0.086
_exptl_absorpt_correction_T_max 0.9798
_exptl_absorpt_correction_T_min 0.9425
_exptl_absorpt_correction_type multi-scan
_exptl_absorpt_process_details '(SADABS; Sheldrick, 1996)'
_exptl_crystal_colour yellow
_exptl_crystal_density_diffrn 1.309
_exptl_crystal_density_method 'not measured'
_exptl_crystal_description block
_exptl_crystal_F_000 496
_exptl_crystal_size_max 0.70
_exptl_crystal_size_mid 0.34
_exptl_crystal_size_min 0.24
_refine_diff_density_max 0.170
_refine_diff_density_min -0.166
_refine_ls_extinction_method none
_refine_ls_goodness_of_fit_ref 1.044
_refine_ls_hydrogen_treatment constr
_refine_ls_matrix_type full
_refine_ls_number_parameters 324
_refine_ls_number_reflns 3147
_refine_ls_number_restraints 0
_refine_ls_restrained_S_all 1.043
_refine_ls_R_factor_all 0.0424
_refine_ls_R_factor_gt 0.0360
_refine_ls_shift/su_max 0.001
_refine_ls_shift/su_mean 0.000
_refine_ls_structure_factor_coef Fsqd
_refine_ls_weighting_details 'calc w = 1/[\s^2^(Fo^2^)+(0.0566P)^2^+0.1341P] where P = (Fo^2^+2Fc^2^)/3'
_refine_ls_weighting_scheme calc
_refine_ls_wR_factor_gt 0.0946
_refine_ls_wR_factor_ref 0.1004
_reflns_number_gt 2797
_reflns_number_total 3147
_reflns_threshold_expression I>2\s(I)
_cod_data_source_file ci6289.cif
_cod_data_source_block I
_cod_depositor_comments
;
The following automatic conversions were performed:
'_symmetry_cell_setting' value 'Monoclinic' changed to 'monoclinic'
according to '/home/saulius/struct/CIF-dictionaries/cif_core.dic'
dictionary named 'cif_core.dic' version 2.4.1 from 2010-06-29.

Automatic conversion script
Id: cif_fix_enum 1527 2010-12-29 10:47:43Z saulius 

The following automatic conversions were performed:

'_symmetry_cell_setting' value 'Monoclinic' changed to 'monoclinic'
according to /home/saulius/struct/CIF-dictionaries/cif_core.dic
dictionary named 'cif_core.dic' version 2.4.1 from 2010-06-29.

Automatic conversion script
Id: cif_fix_values 1715 2011-07-08 13:25:40Z adriana 
;
_cod_original_sg_symbol_H-M 'P 21'
_cod_database_code 2202519
_cod_database_fobs_code 2202519

loop_
_symmetry_equiv_pos_as_xyz
'x, y, z'
'-x, y+1/2, -z'

loop_
_atom_site_label
_atom_site_fract_x
_atom_site_fract_y
_atom_site_fract_z
_atom_site_U_iso_or_equiv
_atom_site_adp_type
_atom_site_calc_flag
_atom_site_refinement_flags
_atom_site_occupancy
_atom_site_disorder_assembly
_atom_site_disorder_group
_atom_site_type_symbol
O1A 0.4316(2) 0.9273(2) 0.04930(8) 0.0556(4) Uani d . 1 . . O
O2A 0.69988(19) 0.9227(3) 0.36950(8) 0.0618(5) Uani d . 1 . . O
C1A 0.6100(2) 1.0530(3) 0.15811(11) 0.0422(4) Uani d . 1 . . C
C2A 0.6529(3) 1.1716(3) 0.10926(14) 0.0524(5) Uani d . 1 . . C
H2A 0.6093 1.1715 0.0544 0.063 Uiso calc R 1 . . H
C3A 0.7598(3) 1.2900(3) 0.14117(17) 0.0637(6) Uani d . 1 . . C
H3A 0.7891 1.3678 0.1076 0.076 Uiso calc R 1 . . H
C4A 0.8234(3) 1.2930(3) 0.22332(18) 0.0661(7) Uani d . 1 . . C
H4A 0.8937 1.3740 0.2447 0.079 Uiso calc R 1 . . H
C5A 0.7828(3) 1.1761(3) 0.27331(14) 0.0543(6) Uani d . 1 . . C
H5A 0.8264 1.1785 0.3282 0.065 Uiso calc R 1 . . H
C6A 0.6770(2) 1.0544(3) 0.24214(12) 0.0438(4) Uani d . 1 . . C
C7A 0.6422(2) 0.9249(3) 0.29724(11) 0.0447(5) Uani d . 1 . . C
C8A 0.5375(2) 0.7986(3) 0.25666(11) 0.0424(4) Uani d . 1 . . C
C9A 0.4657(2) 0.6423(3) 0.27142(11) 0.0437(4) Uani d . 1 . . C
C10A 0.3963(2) 0.6374(3) 0.18020(11) 0.0408(4) Uani d . 1 . . C
C11A 0.4740(2) 0.7969(3) 0.17626(11) 0.0401(4) Uani d . 1 . . C
C12A 0.4971(2) 0.9243(3) 0.12045(11) 0.0412(4) Uani d . 1 . . C
C13A 0.2399(2) 0.5771(3) 0.13621(13) 0.0500(5) Uani d . 1 . . C
H13A 0.1830 0.6422 0.0922 0.060 Uiso calc R 1 . . H
H13B 0.1748 0.5208 0.1672 0.060 Uiso calc R 1 . . H
C14A 0.3866(3) 0.4948(3) 0.12468(13) 0.0485(5) Uani d . 1 . . C
H14A 0.4183 0.5104 0.0737 0.058 Uiso calc R 1 . . H
H14B 0.4101 0.3889 0.1487 0.058 Uiso calc R 1 . . H
C15A 0.3892(3) 0.5975(4) 0.33999(14) 0.0591(6) Uani d . 1 . . C
H15A 0.2888 0.5428 0.3271 0.071 Uiso calc R 1 . . H
H15B 0.4024 0.6706 0.3856 0.071 Uiso calc R 1 . . H
C16A 0.5312(3) 0.5067(3) 0.32665(13) 0.0572(6) Uani d . 1 . . C
H16A 0.6296 0.5250 0.3643 0.069 Uiso calc R 1 . . H
H16B 0.5160 0.3973 0.3059 0.069 Uiso calc R 1 . . H
O1B -0.0766(2) 0.6523(2) 0.31542(10) 0.0602(4) Uani d . 1 . . O
O2B 0.2452(3) 1.1503(3) 0.21864(12) 0.0793(6) Uani d . 1 . . O
C1B -0.0311(2) 0.8134(3) 0.20593(11) 0.0450(5) Uani d . 1 . . C
C2B -0.1380(3) 0.7243(3) 0.14923(14) 0.0567(6) Uani d . 1 . . C
H2B -0.1970 0.6431 0.1665 0.068 Uiso calc R 1 . . H
C3B -0.1562(3) 0.7562(4) 0.06804(16) 0.0723(9) Uani d . 1 . . C
H3B -0.2275 0.6975 0.0304 0.087 Uiso calc R 1 . . H
C4B -0.0672(4) 0.8763(5) 0.04343(13) 0.0824(11) Uani d . 1 . . C
H4B -0.0773 0.8957 -0.0114 0.099 Uiso calc R 1 . . H
C5B 0.0371(4) 0.9691(4) 0.09813(14) 0.0702(8) Uani d . 1 . . C
H5B 0.0944 1.0508 0.0801 0.084 Uiso calc R 1 . . H
C6B 0.0555(3) 0.9387(3) 0.18075(12) 0.0503(5) Uani d . 1 . . C
C7B 0.1677(3) 1.0429(3) 0.23977(14) 0.0519(5) Uani d . 1 . . C
C8B 0.1719(2) 1.0013(2) 0.32377(12) 0.0422(4) Uani d . 1 . . C
C9B 0.2512(2) 1.0433(3) 0.40827(12) 0.0423(4) Uani d . 1 . . C
C10B 0.1562(2) 0.9059(3) 0.43496(10) 0.0380(4) Uani d . 1 . . C
C11B 0.0899(2) 0.8799(2) 0.34740(10) 0.0371(4) Uani d . 1 . . C
C12B -0.0131(2) 0.7701(3) 0.29325(11) 0.0404(4) Uani d . 1 . . C
C13B 0.2040(3) 0.7829(3) 0.50079(12) 0.0492(5) Uani d . 1 . . C
H13C 0.3036 0.7984 0.5379 0.059 Uiso calc R 1 . . H
H13D 0.1754 0.6710 0.4885 0.059 Uiso calc R 1 . . H
C14B 0.0744(2) 0.9009(3) 0.50456(12) 0.0496(5) Uani d . 1 . . C
H14C -0.0320 0.8599 0.4945 0.060 Uiso calc R 1 . . H
H14D 0.0961 0.9873 0.5440 0.060 Uiso calc R 1 . . H
C15B 0.4208(3) 1.0856(4) 0.43899(16) 0.0627(7) Uani d . 1 . . C
H15C 0.4760 1.0317 0.4874 0.075 Uiso calc R 1 . . H
H15D 0.4840 1.1083 0.3996 0.075 Uiso calc R 1 . . H
C16B 0.2955(3) 1.2051(3) 0.44722(17) 0.0599(6) Uani d . 1 . . C
H16C 0.2832 1.2998 0.4127 0.072 Uiso calc R 1 . . H
H16D 0.2753 1.2231 0.5006 0.072 Uiso calc R 1 . . H

loop_
_atom_site_aniso_label
_atom_site_aniso_U_11
_atom_site_aniso_U_22
_atom_site_aniso_U_33
_atom_site_aniso_U_12
_atom_site_aniso_U_13
_atom_site_aniso_U_23
O1A 0.0726(10) 0.0553(9) 0.0327(6) -0.0043(8) -0.0031(6) 0.0021(7)
O2A 0.0669(10) 0.0743(12) 0.0363(7) 0.0117(9) -0.0070(6) -0.0110(8)
C1A 0.0455(9) 0.0392(10) 0.0403(9) 0.0103(8) 0.0050(7) -0.0076(8)
C2A 0.0645(13) 0.0424(12) 0.0498(11) 0.0052(10) 0.0105(10) -0.0072(10)
C3A 0.0760(16) 0.0433(12) 0.0742(16) -0.0045(12) 0.0212(13) -0.0089(12)
C4A 0.0626(14) 0.0467(13) 0.0867(19) -0.0043(11) 0.0098(13) -0.0242(14)
C5A 0.0501(11) 0.0527(13) 0.0558(12) 0.0085(11) 0.0009(9) -0.0224(11)
C6A 0.0418(9) 0.0445(11) 0.0435(10) 0.0108(9) 0.0049(8) -0.0134(9)
C7A 0.0415(9) 0.0551(12) 0.0346(8) 0.0152(9) 0.0013(7) -0.0090(9)
C8A 0.0423(9) 0.0503(11) 0.0328(8) 0.0122(9) 0.0040(7) -0.0014(8)
C9A 0.0441(10) 0.0524(11) 0.0339(8) 0.0142(9) 0.0061(7) 0.0044(9)
C10A 0.0416(9) 0.0445(10) 0.0346(9) 0.0088(8) 0.0040(7) 0.0023(8)
C11A 0.0418(9) 0.0434(10) 0.0327(8) 0.0078(8) 0.0021(7) -0.0016(8)
C12A 0.0476(10) 0.0403(10) 0.0340(8) 0.0079(9) 0.0049(7) -0.0024(8)
C13A 0.0448(10) 0.0493(12) 0.0510(11) 0.0056(9) -0.0013(8) -0.0030(10)
C14A 0.0570(12) 0.0430(11) 0.0445(10) 0.0078(9) 0.0082(9) -0.0002(9)
C15A 0.0616(13) 0.0730(17) 0.0458(11) 0.0186(12) 0.0186(10) 0.0134(11)
C16A 0.0653(14) 0.0605(14) 0.0449(11) 0.0215(12) 0.0093(10) 0.0144(11)
O1B 0.0685(10) 0.0578(10) 0.0544(9) -0.0237(9) 0.0130(7) -0.0143(8)
O2B 0.1065(15) 0.0608(12) 0.0802(13) -0.0141(12) 0.0411(11) 0.0120(11)
C1B 0.0454(10) 0.0484(11) 0.0378(9) 0.0180(9) 0.0012(8) -0.0079(8)
C2B 0.0513(12) 0.0619(14) 0.0497(11) 0.0230(11) -0.0056(9) -0.0187(11)
C3B 0.0782(17) 0.082(2) 0.0456(12) 0.0396(17) -0.0130(11) -0.0165(13)
C4B 0.115(2) 0.092(2) 0.0315(10) 0.061(2) -0.0038(12) -0.0004(13)
C5B 0.102(2) 0.0625(16) 0.0483(13) 0.0354(16) 0.0208(13) 0.0129(12)
C6B 0.0631(12) 0.0484(12) 0.0384(9) 0.0229(10) 0.0083(9) 0.0024(9)
C7B 0.0625(13) 0.0450(12) 0.0520(12) 0.0087(10) 0.0208(10) 0.0080(10)
C8B 0.0442(10) 0.0372(10) 0.0452(10) 0.0020(8) 0.0091(8) -0.0021(8)
C9B 0.0366(9) 0.0421(10) 0.0480(10) -0.0031(8) 0.0077(7) -0.0073(9)
C10B 0.0348(8) 0.0404(10) 0.0364(8) 0.0008(8) 0.0021(6) -0.0040(8)
C11B 0.0344(8) 0.0386(10) 0.0363(8) 0.0022(7) 0.0029(7) -0.0018(7)
C12B 0.0355(8) 0.0436(11) 0.0406(9) 0.0038(8) 0.0045(7) -0.0087(8)
C13B 0.0578(12) 0.0477(12) 0.0386(10) 0.0028(10) 0.0017(8) 0.0002(9)
C14B 0.0469(10) 0.0599(13) 0.0425(9) -0.0029(10) 0.0103(8) -0.0067(10)
C15B 0.0405(10) 0.0726(17) 0.0767(16) -0.0158(11) 0.0158(10) -0.0321(14)
C16B 0.0628(14) 0.0474(13) 0.0736(15) -0.0132(11) 0.0236(12) -0.0192(12)

loop_
_atom_type_symbol
_atom_type_description
_atom_type_scat_dispersion_real
_atom_type_scat_dispersion_imag
_atom_type_scat_source
C C 0.0033 0.0016 'International Tables Vol C Tables 4.2.6.8 and 6.1.1.4'
H H 0.0000 0.0000 'International Tables Vol C Tables 4.2.6.8 and 6.1.1.4'
O O 0.0106 0.0060 'International Tables Vol C Tables 4.2.6.8 and 6.1.1.4'

loop_
_geom_angle_atom_site_label_1
_geom_angle_atom_site_label_2
_geom_angle_atom_site_label_3
_geom_angle
C2A C1A C6A 119.2(2)
C2A C1A C12A 118.87(18)
C6A C1A C12A 121.88(19)
C3A C2A C1A 120.8(2)
C3A C2A H2A 119.6
C1A C2A H2A 119.6
C2A C3A C4A 120.1(3)
C2A C3A H3A 120.0
C4A C3A H3A 120.0
C5A C4A C3A 120.3(2)
C5A C4A H4A 119.8
C3A C4A H4A 119.8
C4A C5A C6A 120.5(2)
C4A C5A H5A 119.8
C6A C5A H5A 119.8
C5A C6A C1A 119.1(2)
C5A C6A C7A 119.02(19)
C1A C6A C7A 121.79(19)
O2A C7A C8A 123.1(2)
O2A C7A C6A 122.9(2)
C8A C7A C6A 113.95(16)
C11A C8A C7A 124.2(2)
C11A C8A C9A 93.61(17)
C7A C8A C9A 142.10(18)
C8A C9A C16A 129.82(19)
C8A C9A C15A 128.2(2)
C16A C9A C15A 60.24(15)
C8A C9A C10A 86.81(15)
C16A C9A C10A 128.9(2)
C15A C9A C10A 128.81(19)
C11A C10A C13A 130.37(18)
C11A C10A C14A 129.32(17)
C13A C10A C14A 59.96(15)
C11A C10A C9A 86.26(16)
C13A C10A C9A 129.47(18)
C14A C10A C9A 127.62(18)
C8A C11A C12A 124.1(2)
C8A C11A C10A 93.29(17)
C12A C11A C10A 142.55(17)
O1A C12A C11A 123.8(2)
O1A C12A C1A 122.39(19)
C11A C12A C1A 113.79(16)
C10A C13A C14A 60.13(14)
C10A C13A H13A 117.8
C14A C13A H13A 117.8
C10A C13A H13B 117.8
C14A C13A H13B 117.8
H13A C13A H13B 114.9
C13A C14A C10A 59.91(14)
C13A C14A H14A 117.8
C10A C14A H14A 117.8
C13A C14A H14B 117.8
C10A C14A H14B 117.8
H14A C14A H14B 114.9
C9A C15A C16A 59.66(14)
C9A C15A H15A 117.8
C16A C15A H15A 117.8
C9A C15A H15B 117.8
C16A C15A H15B 117.8
H15A C15A H15B 114.9
C9A C16A C15A 60.10(14)
C9A C16A H16A 117.8
C15A C16A H16A 117.8
C9A C16A H16B 117.8
C15A C16A H16B 117.8
H16A C16A H16B 114.9
C6B C1B C2B 120.2(2)
C6B C1B C12B 121.71(18)
C2B C1B C12B 118.1(2)
C3B C2B C1B 120.5(3)
C3B C2B H2B 119.8
C1B C2B H2B 119.8
C4B C3B C2B 119.1(3)
C4B C3B H3B 120.5
C2B C3B H3B 120.5
C3B C4B C5B 121.9(2)
C3B C4B H4B 119.1
C5B C4B H4B 119.1
C4B C5B C6B 119.5(3)
C4B C5B H5B 120.2
C6B C5B H5B 120.2
C5B C6B C1B 118.8(2)
C5B C6B C7B 118.9(2)
C1B C6B C7B 122.30(17)
O2B C7B C8B 124.0(2)
O2B C7B C6B 122.9(2)
C8B C7B C6B 113.1(2)
C11B C8B C7B 124.19(19)
C11B C8B C9B 93.20(16)
C7B C8B C9B 142.5(2)
C8B C9B C15B 127.62(18)
C8B C9B C16B 130.6(2)
C15B C9B C16B 59.85(16)
C8B C9B C10B 86.61(14)
C15B C9B C10B 128.7(2)
C16B C9B C10B 129.42(18)
C11B C10B C14B 129.01(16)
C11B C10B C13B 129.18(18)
C14B C10B C13B 60.08(15)
C11B C10B C9B 86.20(14)
C14B C10B C9B 128.94(18)
C13B C10B C9B 129.68(16)
C8B C11B C12B 124.99(17)
C8B C11B C10B 93.99(16)
C12B C11B C10B 140.88(18)
O1B C12B C11B 124.22(18)
O1B C12B C1B 122.32(19)
C11B C12B C1B 113.44(18)
C10B C13B C14B 59.93(14)
C10B C13B H13C 117.8
C14B C13B H13C 117.8
C10B C13B H13D 117.8
C14B C13B H13D 117.8
H13C C13B H13D 114.9
C10B C14B C13B 59.99(13)
C10B C14B H14C 117.8
C13B C14B H14C 117.8
C10B C14B H14D 117.8
C13B C14B H14D 117.8
H14C C14B H14D 114.9
C16B C15B C9B 60.18(15)
C16B C15B H15C 117.8
C9B C15B H15C 117.8
C16B C15B H15D 117.8
C9B C15B H15D 117.8
H15C C15B H15D 114.9
C15B C16B C9B 59.97(15)
C15B C16B H16C 117.8
C9B C16B H16C 117.8
C15B C16B H16D 117.8
C9B C16B H16D 117.8
H16C C16B H16D 114.9

loop_
_geom_bond_atom_site_label_1
_geom_bond_atom_site_label_2
_geom_bond_site_symmetry_2
_geom_bond_distance
_geom_bond_publ_flag
O1A C12A . 1.224(2) y
O2A C7A . 1.225(2) y
C1A C2A . 1.385(3) ?
C1A C6A . 1.424(3) y
C1A C12A . 1.500(3) y
C2A C3A . 1.383(3) ?
C2A H2A . 0.93 ?
C3A C4A . 1.390(4) ?
C3A H3A . 0.93 ?
C4A C5A . 1.381(4) ?
C4A H4A . 0.93 ?
C5A C6A . 1.394(3) ?
C5A H5A . 0.93 ?
C6A C7A . 1.494(3) y
C7A C8A . 1.463(3) y
C8A C11A . 1.362(2) y
C8A C9A . 1.480(3) ?
C9A C16A . 1.497(3) ?
C9A C15A . 1.504(3) ?
C9A C10A . 1.541(3) ?
C10A C11A . 1.491(3) ?
C10A C13A . 1.498(3) ?
C10A C14A . 1.501(3) ?
C11A C12A . 1.459(3) y
C13A C14A . 1.499(3) ?
C13A H13A . 0.97 ?
C13A H13B . 0.97 ?
C14A H14A . 0.97 ?
C14A H14B . 0.97 ?
C15A C16A . 1.506(3) ?
C15A H15A . 0.97 ?
C15A H15B . 0.97 ?
C16A H16A . 0.97 ?
C16A H16B . 0.97 ?
O1B C12B . 1.219(3) y
O2B C7B . 1.215(3) y
C1B C6B . 1.401(3) y
C1B C2B . 1.402(3) ?
C1B C12B . 1.501(3) y
C2B C3B . 1.380(4) ?
C2B H2B . 0.93 ?
C3B C4B . 1.379(5) ?
C3B H3B . 0.93 ?
C4B C5B . 1.388(5) ?
C4B H4B . 0.93 ?
C5B C6B . 1.401(3) ?
C5B H5B . 0.93 ?
C6B C7B . 1.516(4) y
C7B C8B . 1.460(3) y
C8B C11B . 1.343(3) y
C8B C9B . 1.498(3) ?
C9B C15B . 1.505(3) ?
C9B C16B . 1.508(3) ?
C9B C10B . 1.531(3) ?
C10B C11B . 1.494(2) ?
C10B C14B . 1.503(3) ?
C10B C13B . 1.504(3) ?
C11B C12B . 1.460(3) y
C13B C14B . 1.506(3) ?
C13B H13C . 0.9700 ?
C13B H13D . 0.97 ?
C14B H14C . 0.97 ?
C14B H14D . 0.97 ?
C15B C16B . 1.503(4) ?
C15B H15C . 0.97 ?
C15B H15D . 0.97 ?
C16B H16C . 0.97 ?
C16B H16D . 0.97 ?

loop_
_geom_hbond_atom_site_label_D
_geom_hbond_atom_site_label_H
_geom_hbond_atom_site_label_A
_geom_hbond_site_symmetry_A
_geom_hbond_distance_DH
_geom_hbond_distance_HA
_geom_hbond_distance_DA
_geom_hbond_angle_DHA
_geom_hbond_publ_flag
C4A H4A O1B 1_665 0.93 2.58 3.387(3) 145 yes
C15B H15D O2A 1_555 0.97 2.56 3.216(3) 125 yes

loop_
_geom_torsion_atom_site_label_1
_geom_torsion_atom_site_label_2
_geom_torsion_atom_site_label_3
_geom_torsion_atom_site_label_4
_geom_torsion
C6A C1A C2A C3A 0.2(3)
C12A C1A C2A C3A -178.2(2)
C1A C2A C3A C4A -1.2(4)
C2A C3A C4A C5A 1.3(4)
C3A C4A C5A C6A -0.4(4)
C4A C5A C6A C1A -0.6(3)
C4A C5A C6A C7A 176.8(2)
C2A C1A C6A C5A 0.7(3)
C12A C1A C6A C5A 179.10(18)
C2A C1A C6A C7A -176.64(18)
C12A C1A C6A C7A 1.7(3)
C5A C6A C7A O2A 1.8(3)
C1A C6A C7A O2A 179.17(19)
C5A C6A C7A C8A -176.25(18)
C1A C6A C7A C8A 1.1(3)
O2A C7A C8A C11A -178.86(19)
C6A C7A C8A C11A -0.8(3)
O2A C7A C8A C9A -2.2(4)
C6A C7A C8A C9A 175.8(2)
C11A C8A C9A C16A 141.8(2)
C7A C8A C9A C16A -35.4(4)
C11A C8A C9A C15A -137.8(2)
C7A C8A C9A C15A 45.0(4)
C11A C8A C9A C10A 1.20(15)
C7A C8A C9A C10A -176.0(3)
C8A C9A C10A C11A -1.09(13)
C16A C9A C10A C11A -142.3(2)
C15A C9A C10A C11A 137.5(2)
C8A C9A C10A C13A -143.0(2)
C16A C9A C10A C13A 75.8(3)
C15A C9A C10A C13A -4.5(4)
C8A C9A C10A C14A 137.6(2)
C16A C9A C10A C14A -3.6(3)
C15A C9A C10A C14A -83.8(3)
C7A C8A C11A C12A -2.5(3)
C9A C8A C11A C12A 179.54(18)
C7A C8A C11A C10A 176.69(18)
C9A C8A C11A C10A -1.24(15)
C13A C10A C11A C8A 142.5(2)
C14A C10A C11A C8A -136.3(2)
C9A C10A C11A C8A 1.19(14)
C13A C10A C11A C12A -38.6(4)
C14A C10A C11A C12A 42.6(4)
C9A C10A C11A C12A -179.9(3)
C8A C11A C12A O1A -175.0(2)
C10A C11A C12A O1A 6.2(4)
C8A C11A C12A C1A 5.1(3)
C10A C11A C12A C1A -173.6(2)
C2A C1A C12A O1A -6.1(3)
C6A C1A C12A O1A 175.48(19)
C2A C1A C12A C11A 173.75(18)
C6A C1A C12A C11A -4.6(3)
C11A C10A C13A C14A 118.0(2)
C9A C10A C13A C14A -115.9(3)
C11A C10A C14A C13A -119.6(2)
C9A C10A C14A C13A 118.8(2)
C8A C9A C15A C16A -119.3(2)
C10A C9A C15A C16A 118.0(3)
C8A C9A C16A C15A 116.8(3)
C10A C9A C16A C15A -117.8(3)
C6B C1B C2B C3B 1.7(3)
C12B C1B C2B C3B -178.31(19)
C1B C2B C3B C4B 0.3(3)
C2B C3B C4B C5B -1.8(4)
C3B C4B C5B C6B 1.2(4)
C4B C5B C6B C1B 0.8(3)
C4B C5B C6B C7B -179.0(2)
C2B C1B C6B C5B -2.2(3)
C12B C1B C6B C5B 177.8(2)
C2B C1B C6B C7B 177.5(2)
C12B C1B C6B C7B -2.5(3)
C5B C6B C7B O2B -1.4(3)
C1B C6B C7B O2B 178.8(2)
C5B C6B C7B C8B 178.3(2)
C1B C6B C7B C8B -1.5(3)
O2B C7B C8B C11B -178.0(2)
C6B C7B C8B C11B 2.2(3)
O2B C7B C8B C9B -2.9(4)
C6B C7B C8B C9B 177.3(2)
C11B C8B C9B C15B 137.6(2)
C7B C8B C9B C15B -38.3(4)
C11B C8B C9B C16B -142.5(2)
C7B C8B C9B C16B 41.6(4)
C11B C8B C9B C10B -0.55(15)
C7B C8B C9B C10B -176.5(3)
C8B C9B C10B C11B 0.50(13)
C15B C9B C10B C11B -136.9(2)
C16B C9B C10B C11B 143.2(2)
C8B C9B C10B C14B -138.7(2)
C15B C9B C10B C14B 83.9(3)
C16B C9B C10B C14B 3.9(3)
C8B C9B C10B C13B 140.6(2)
C15B C9B C10B C13B 3.2(3)
C16B C9B C10B C13B -76.7(3)
C7B C8B C11B C12B 1.1(3)
C9B C8B C11B C12B -175.90(18)
C7B C8B C11B C10B 177.6(2)
C9B C8B C11B C10B 0.57(15)
C14B C10B C11B C8B 138.6(2)
C13B C10B C11B C8B -141.0(2)
C9B C10B C11B C8B -0.56(15)
C14B C10B C11B C12B -46.0(4)
C13B C10B C11B C12B 34.4(4)
C9B C10B C11B C12B 174.9(2)
C8B C11B C12B O1B 173.6(2)
C10B C11B C12B O1B -0.8(4)
C8B C11B C12B C1B -4.9(3)
C10B C11B C12B C1B -179.3(2)
C6B C1B C12B O1B -173.1(2)
C2B C1B C12B O1B 6.9(3)
C6B C1B C12B C11B 5.4(3)
C2B C1B C12B C11B -174.57(17)
C11B C10B C13B C14B -117.9(2)
C9B C10B C13B C14B 117.7(2)
C11B C10B C14B C13B 118.2(2)
C9B C10B C14B C13B -118.8(2)
C8B C9B C15B C16B 120.2(3)
C10B C9B C15B C16B -118.4(2)
C8B C9B C16B C15B -115.6(3)
C10B C9B C16B C15B 117.3(3)

loop_
_cod_related_entry_id
_cod_related_entry_database
_cod_related_entry_code
1 ChemSpider 24732455
